data_7251344
loop_
_publ_author_name
'Charkin, D. O.'
'Kireev, V. E.'
'Banaru, A. M.'
'Kompanchenko, A. A.'
'Tananaev, I. G.'
'Aksenov, S. M.'

_publ_section_title
;
 When sulfate, selenate, and fluoroberyllate are not isostructural
 analogs: the case of Cd[BeF4]&#x00B7;4H2O and (C2H8N2)[Cd(H2O)6][BeF4]2
;
_journal_issue 42
_journal_name_full CrystEngComm
_journal_page_first 6926
_journal_page_last 6933
_journal_paper_doi 10.1039/D5CE00696A
_journal_volume 27
_journal_year 2025
_chemical_formula_sum 'C2 H22 Be2 Cd F8 N2 O6'
_chemical_formula_weight 452.6
_space_group_IT_number 14
_space_group_name_Hall '-P 2yn'
_space_group_name_H-M_alt 'P 1 21/n 1'
_symmetry_cell_setting monoclinic
_symmetry_Int_Tables_number 14
_symmetry_space_group_name_Hall '-P 2yn'
_symmetry_space_group_name_H-M 'P 1 21/n 1'
_audit_update_record
;
2025-07-11 deposited with the CCDC.	2025-09-03 downloaded from the CCDC.
;
_cell_angle_alpha 90
_cell_angle_beta 101.710(3)
_cell_angle_gamma 90
_cell_formula_units_Z 2
_cell_length_a 8.2702(3)
_cell_length_b 7.0248(3)
_cell_length_c 13.1620(4)
_cell_measurement_reflns_used 5029
_cell_measurement_temperature 293
_cell_measurement_theta_max 31.49
_cell_measurement_theta_min 3.95
_cell_volume 748.75(5)
_computing_cell_refinement 'CrysAlisPro 1.171.41.123a (Rigaku OD, 2022)'
_computing_data_collection 'CrysAlisPro 1.171.41.123a (Rigaku OD, 2022)'
_computing_data_reduction 'CrysAlisPro 1.171.41.123a (Rigaku OD, 2022)'
_diffrn_ambient_temperature 293
_diffrn_detector 'Hybrid Pixel Array Detector'
_diffrn_detector_area_resol_mean 10.0000
_diffrn_measured_fraction_theta_full 0.98
_diffrn_measured_fraction_theta_max 0.83
_diffrn_measurement_device 'four-circle diffractometer'
_diffrn_measurement_device_type 'XtaLAB Synergy, Dualflex, HyPix'
_diffrn_measurement_method '\w scans'
_diffrn_radiation_monochromator mirror
_diffrn_radiation_probe x-ray
_diffrn_radiation_source 'X-ray tube'
_diffrn_radiation_type 'Mo K\a'
_diffrn_radiation_wavelength 0.71073
_diffrn_reflns_av_R_equivalents 0.026
_diffrn_reflns_av_unetI/netI 0.0226
_diffrn_reflns_limit_h_max 10
_diffrn_reflns_limit_h_min -11
_diffrn_reflns_limit_k_max 9
_diffrn_reflns_limit_k_min -10
_diffrn_reflns_limit_l_max 18
_diffrn_reflns_limit_l_min -14
_diffrn_reflns_number 7992
_diffrn_reflns_theta_full 28.27
_diffrn_reflns_theta_max 31.24
_diffrn_reflns_theta_min 3.3
_diffrn_source 'micro-focus sealed X-ray tube'
_exptl_absorpt_coefficient_mu 1.568
_exptl_absorpt_correction_T_max 1
_exptl_absorpt_correction_T_min 0.839
_exptl_absorpt_correction_type multi-scan
_exptl_absorpt_process_details
;
CrysAlisPro 1.171.41.123a (Rigaku Oxford Diffraction, 2022)
Empirical absorption correction using spherical harmonics,
implemented in SCALE3 ABSPACK scaling algorithm.
;
_exptl_crystal_density_diffrn 2.0076
_exptl_crystal_description 'Crystals of unknown shape'
_exptl_crystal_F_000 448
_refine_diff_density_max 1.29
_refine_diff_density_min -0.53
_refine_ls_extinction_method none
_refine_ls_goodness_of_fit_gt 1.53
_refine_ls_goodness_of_fit_ref 1.40
_refine_ls_hydrogen_treatment constr
_refine_ls_number_constraints 44
_refine_ls_number_parameters 97
_refine_ls_number_reflns 1755
_refine_ls_number_restraints 0
_refine_ls_R_factor_all 0.0592
_refine_ls_R_factor_gt 0.0461
_refine_ls_shift/su_max 0.0386
_refine_ls_shift/su_mean 0.0067
_refine_ls_structure_factor_coef F
_refine_ls_weighting_details w=1/(\s^2^(F)+0.0009F^2^)
_refine_ls_weighting_scheme sigma
_refine_ls_wR_factor_gt 0.0582
_refine_ls_wR_factor_ref 0.0619
_reflns_number_gt 1312
_reflns_number_total 1755
_reflns_threshold_expression I>3\s(I)
_cod_data_source_file d5ce00696a2.cif
_cod_data_source_block I_CCDC1
_cod_depositor_comments
;
The following automatic conversions were performed:

data item '_diffrn_radiation_probe' value 'X-ray' was changed to
'x-ray' in accordance with the
/home/data/users/saulius/crontab/automatic-downloads/current/RSC/lib/dictionaries/cif_core.dic
dictionary named 'cif_core.dic' version 2.4.2 last updated on
2011-04-26.

Automatic conversion script
Id: cif_fix_values 8170 2020-07-09 18:12:32Z antanas 
;
_cod_original_sg_symbol_Hall '-P 2yabc'
_cod_original_formula_sum 'C2 H22 Be2 Cd1 F8 N2 O6'
_cod_database_code 7251344

loop_
_space_group_symop_id
_space_group_symop_operation_xyz
1 x,y,z
2 -x+1/2,y+1/2,-z+1/2
3 -x,-y,-z
4 x+1/2,-y+1/2,z+1/2

loop_
_atom_site_label
_atom_site_type_symbol
_atom_site_fract_x
_atom_site_fract_y
_atom_site_fract_z
_atom_site_adp_type
_atom_site_U_iso_or_equiv
_atom_site_site_symmetry_multiplicity
_atom_site_occupancy
_atom_site_calc_flag
_atom_site_refinement_flags
_atom_site_disorder_assembly
_atom_site_disorder_group
Cd1 Cd 1 0.5 0.5 Uani 0.03026(15) 2 1 d . . .
F1 F 0.5700(3) -0.3951(3) 0.35657(17) Uani 0.0273(6) 4 1 d . . .
F2 F 0.1766(2) -0.1172(3) 0.18719(17) Uani 0.0275(6) 4 1 d . . .
F3 F 0.6096(2) 0.2710(3) 0.30079(18) Uani 0.0251(6) 4 1 d . . .
F4 F 1.0487(3) 0.0040(2) 0.32998(17) Uani 0.0256(6) 4 1 d . . .
O1 O 1.23487(13) 0.5552(3) 0.46962(16) Uani 0.0210(6) 4 1 d . . .
O2 O 0.9342(3) 0.3497(3) 0.36025(6) Uani 0.0275(7) 4 1 d . . .
N1 N 0.4332(4) -0.0389(4) 0.3563(2) Uani 0.0210(8) 4 1 d . . .
O3 O 0.89418(17) 0.7465(3) 0.4256(2) Uani 0.0284(8) 4 1 d . . .
C1 C 0.4153(4) -0.0018(4) 0.4642(3) Uani 0.0187(8) 4 1 d . . .
Be1 Be 1.0112(4) -0.0576(5) 0.2153(3) Uani 0.0133(9) 4 1 d . . .
H1 H 0.482746 -0.147481 0.353605 Uiso 0.0252 4 1 d . . .
H2 H 0.336018 -0.042526 0.315829 Uiso 0.0252 4 1 d . . .
H3 H 0.491336 0.051507 0.336154 Uiso 0.0252 4 1 d . . .
H4 H 0.361751 0.118612 0.467361 Uiso 0.0224 4 1 d . . .
H5 H 0.349543 -0.100396 0.486047 Uiso 0.0224 4 1 d . . .
H6 H 1.245975 0.634458 0.425794 Uiso 0.0252 4 1 d . . .
H7 H 1.315589 0.497615 0.501569 Uiso 0.0252 4 1 d . . .
H8 H 0.892099 0.243923 0.359602 Uiso 0.033 4 1 d . . .
H9 H 0.950479 0.39671 0.306184 Uiso 0.033 4 1 d . . .
H10 H 0.942471 0.805789 0.387033 Uiso 0.0341 4 1 d . . .
H11 H 0.804403 0.783869 0.434931 Uiso 0.0341 4 1 d . . .

loop_
_atom_site_aniso_label
_atom_site_aniso_type_symbol
_atom_site_aniso_U_11
_atom_site_aniso_U_22
_atom_site_aniso_U_33
_atom_site_aniso_U_12
_atom_site_aniso_U_13
_atom_site_aniso_U_23
Cd1 Cd 0.0300(3) 0.0324(3) 0.0286(2) -0.00018(12) 0.00635(16) -0.00052(12)
F1 F 0.0299(10) 0.0189(9) 0.0264(10) 0.0001(7) -0.0104(8) -0.0071(7)
F2 F 0.0156(9) 0.0414(12) 0.0269(10) 0.0035(7) 0.0073(7) 0.0017(8)
F3 F 0.0178(8) 0.0147(8) 0.0402(11) 0.0039(6) 0.0000(8) 0.0024(7)
F4 F 0.0362(12) 0.0220(10) 0.0165(9) 0.0010(7) 0.0005(8) -0.0038(6)
O1 O 0.0155(10) 0.0310(11) 0.0171(10) -0.0029(8) 0.0049(8) -0.0009(9)
O2 O 0.0250(12) 0.0296(12) 0.0258(12) 0.0027(9) 0.0003(9) -0.0100(9)
N1 N 0.0275(14) 0.0150(11) 0.0156(12) -0.0010(9) -0.0075(10) -0.0007(9)
O3 O 0.0328(13) 0.0266(12) 0.0242(13) 0.0006(9) 0.0016(10) 0.0015(9)
C1 C 0.0162(14) 0.0189(13) 0.0183(14) -0.0002(9) -0.0025(12) -0.0011(9)
Be1 Be 0.0123(15) 0.0118(13) 0.0152(16) 0.0009(11) 0.0014(12) 0.0006(12)

loop_
_atom_type_symbol
_atom_type_scat_dispersion_real
_atom_type_scat_dispersion_imag
_atom_type_scat_source
C 0.0033 0.0016 'International Tables Vol C tables 4.2.6.8 and 6.1.1.1'
H 0.0000 0.0000 'International Tables Vol C tables 4.2.6.8 and 6.1.1.1'
Be 0.0005 0.0002 'International Tables Vol C tables 4.2.6.8 and 6.1.1.1'
Cd -0.8075 1.2024 'International Tables Vol C tables 4.2.6.8 and 6.1.1.1'
F 0.0171 0.0103 'International Tables Vol C tables 4.2.6.8 and 6.1.1.1'
N 0.0061 0.0033 'International Tables Vol C tables 4.2.6.8 and 6.1.1.1'
O 0.0106 0.0060 'International Tables Vol C tables 4.2.6.8 and 6.1.1.1'

loop_
_exptl_crystal_face_index_h
_exptl_crystal_face_index_k
_exptl_crystal_face_index_l
_exptl_crystal_face_perp_dist
? ? ? ?

loop_
_geom_angle_atom_site_label_1
_geom_angle_atom_site_label_2
_geom_angle_atom_site_label_3
_geom_angle_site_symmetry_1
_geom_angle_site_symmetry_2
_geom_angle_site_symmetry_3
_geom_angle
_geom_angle_publ_flag
O1 Cd1 O1 . . 3_766 180 ?
O1 Cd1 O2 . . . 90.65(9) ?
O1 Cd1 O2 . . 3_766 89.35(9) ?
O1 Cd1 O3 . . . 94.20(8) ?
O1 Cd1 O3 . . 3_766 85.80(8) ?
O1 Cd1 O2 3_766 . . 89.35(9) ?
O1 Cd1 O2 3_766 . 3_766 90.65(9) ?
O1 Cd1 O3 3_766 . . 85.80(8) ?
O1 Cd1 O3 3_766 . 3_766 94.20(8) ?
O2 Cd1 O2 . . 3_766 180 ?
O2 Cd1 O3 . . . 89.81(9) ?
O2 Cd1 O3 . . 3_766 90.19(9) ?
O2 Cd1 O3 3_766 . . 90.19(9) ?
O2 Cd1 O3 3_766 . 3_766 89.81(9) ?
O3 Cd1 O3 . . 3_766 180 ?
N1 F1 Be1 . . 2_645 122.97(18) ?
N1 F2 Be1 . . 1_455 108.74(19) ?
N1 F3 Be1 . . 2_655 106.50(17) ?
Cd1 O1 H6 . . . 119.98 ?
Cd1 O1 H7 . . . 119.99 ?
H6 O1 H7 . . . 120.04 ?
Cd1 O2 H8 . . . 120 ?
Cd1 O2 H9 . . . 119.99 ?
H8 O2 H9 . . . 120.01 ?
F1 N1 F2 . . . 93.88(10) ?
F1 N1 F3 . . . 118.21(14) ?
F1 N1 C1 . . . 106.29(18) ?
F1 N1 H1 . . . 4.95 ?
F1 N1 H2 . . . 107.66 ?
F1 N1 H3 . . . 114.38 ?
F2 N1 F3 . . . 107.24(11) ?
F2 N1 C1 . . . 126.1(2) ?
F2 N1 H1 . . . 94.74 ?
F2 N1 H2 . . . 18.3 ?
F2 N1 H3 . . . 106.12 ?
F3 N1 C1 . . . 105.80(19) ?
F3 N1 H1 . . . 113.36 ?
F3 N1 H2 . . . 109.19 ?
F3 N1 H3 . . . 4.34 ?
C1 N1 H1 . . . 109.45 ?
C1 N1 H2 . . . 109.43 ?
C1 N1 H3 . . . 109.45 ?
H1 N1 H2 . . . 109.49 ?
H1 N1 H3 . . . 109.49 ?
H2 N1 H3 . . . 109.51 ?
Cd1 O3 H10 . . . 120.01 ?
Cd1 O3 H11 . . . 120.02 ?
H10 O3 H11 . . . 119.96 ?
N1 C1 C1 . . 3_656 109.8(3) ?
N1 C1 H4 . . . 109.49 ?
N1 C1 H5 . . . 109.47 ?
C1 C1 H4 3_656 . . 109.48 ?
C1 C1 H5 3_656 . . 109.44 ?
H4 C1 H5 . . . 109.18 ?
F1 Be1 F2 2_655 . 1_655 110.4(3) ?
F1 Be1 F3 2_655 . 2_645 107.6(2) ?
F1 Be1 F4 2_655 . . 111.6(2) ?
F2 Be1 F3 1_655 . 2_645 109.5(2) ?
F2 Be1 F4 1_655 . . 107.4(2) ?
F3 Be1 F4 2_645 . . 110.4(3) ?

loop_
_geom_bond_atom_site_label_1
_geom_bond_atom_site_label_2
_geom_bond_site_symmetry_1
_geom_bond_site_symmetry_2
_geom_bond_distance
_geom_bond_publ_flag
Cd1 O1 . . 2.0976(13) ?
Cd1 O1 . 3_766 2.0976(13) ?
Cd1 O2 . . 2.0947(13) ?
Cd1 O2 . 3_766 2.0947(13) ?
Cd1 O3 . . 2.092(2) ?
Cd1 O3 . 3_766 2.092(2) ?
F1 N1 . . 2.746(4) ?
F1 Be1 . 2_645 1.547(4) ?
F2 N1 . . 2.800(3) ?
F2 Be1 . 1_455 1.545(4) ?
F3 N1 . . 2.799(4) ?
F3 Be1 . 2_655 1.551(4) ?
F4 Be1 . . 1.540(5) ?
O1 H6 . . 0.8199 ?
O1 H7 . . 0.8198 ?
O2 H8 . . 0.8199 ?
O2 H9 . . 0.8201 ?
N1 C1 . . 1.481(5) ?
N1 H1 . . 0.87 ?
N1 H2 . . 0.8698 ?
N1 H3 . . 0.8698 ?
O3 H10 . . 0.8202 ?
O3 H11 . . 0.8201 ?
C1 C1 . 3_656 1.522(4) ?
C1 H4 . . 0.9596 ?
C1 H5 . . 0.96 ?

loop_
_geom_hbond_atom_site_label_D
_geom_hbond_atom_site_label_H
_geom_hbond_atom_site_label_A
_geom_hbond_site_symmetry_D
_geom_hbond_site_symmetry_H
_geom_hbond_site_symmetry_A
_geom_hbond_distance_DH
_geom_hbond_distance_HA
_geom_hbond_distance_DA
_geom_hbond_angle_DHA
_geom_hbond_publ_flag
N1 H1 F1 . . . 0.87 1.88 2.746(4) 172.76 ?
N1 H2 F2 . . . 0.87 1.99 2.800(3) 153.83 ?
N1 H2 F4 . . 1_455 0.87 2.44 3.143(4) 137.86 ?
N1 H3 F3 . . . 0.87 1.93 2.799(4) 173.70 ?
O1 H7 F1 . . 3_756 0.82 2.05 2.757(3) 145.06 ?
O2 H8 F4 . . . 0.82 2.21 2.666(3) 115.33 ?
O3 H10 F3 . . 2_655 0.82 2.43 2.979(4) 124.70 ?
O3 H10 F4 . . 1_565 0.82 1.88 2.672(3) 161.42 ?
O3 H11 F1 . . 1_565 0.82 2.36 2.831(3) 116.87 ?

loop_
_geom_torsion_atom_site_label_1
_geom_torsion_atom_site_label_2
_geom_torsion_atom_site_label_3
_geom_torsion_atom_site_label_4
_geom_torsion_site_symmetry_1
_geom_torsion_site_symmetry_2
_geom_torsion_site_symmetry_3
_geom_torsion_site_symmetry_4
_geom_torsion
_geom_torsion_publ_flag
? ? ? ? ? ? ? ? ? ?

loop_
_restr_angle_atom_site_label_1
_restr_angle_site_symmetry_1
_restr_angle_atom_site_label_2
_restr_angle_site_symmetry_2
_restr_angle_atom_site_label_3
_restr_angle_site_symmetry_3
_restr_angle_target
_restr_angle_target_weight_param
? ? ? ? ? ? ? ?

loop_
_restr_distance_atom_site_label_1
_restr_distance_site_symmetry_1
_restr_distance_atom_site_label_2
_restr_distance_site_symmetry_2
_restr_distance_target
_restr_distance_target_weight_param
? ? ? ? ? ?

loop_
_restr_equal_angle_atom_site_label_1
_restr_equal_angle_site_symmetry_1
_restr_equal_angle_atom_site_label_2
_restr_equal_angle_site_symmetry_2
_restr_equal_angle_atom_site_label_3
_restr_equal_angle_site_symmetry_3
_restr_equal_angle_class_class_id
_restr_equal_angle_class_target_weight_param
? ? ? ? ? ? ? ?

loop_
_restr_equal_distance_atom_site_label_1
_restr_equal_distance_site_symmetry_1
_restr_equal_distance_atom_site_label_2
_restr_equal_distance_site_symmetry_2
_restr_equal_distance_class_class_id
_restr_equal_distance_class_target_weight_param
? ? ? ? ? ?

loop_
_restr_equal_torsion_atom_site_label_1
_restr_equal_torsion_site_symmetry_1
_restr_equal_torsion_atom_site_label_2
_restr_equal_torsion_site_symmetry_2
_restr_equal_torsion_atom_site_label_3
_restr_equal_torsion_site_symmetry_3
_restr_equal_torsion_atom_site_label_4
_restr_equal_torsion_site_symmetry_4
_restr_equal_torsion_class_class_id
_restr_equal_torsion_class_target_weight_param
? ? ? ? ? ? ? ? ? ?

loop_
_restr_torsion_atom_site_label_1
_restr_torsion_site_symmetry_1
_restr_torsion_atom_site_label_2
_restr_torsion_site_symmetry_2
_restr_torsion_atom_site_label_3
_restr_torsion_site_symmetry_3
_restr_torsion_atom_site_label_4
_restr_torsion_site_symmetry_4
_restr_torsion_angle_target
_restr_torsion_weight_param
? ? ? ? ? ? ? ? ? ?

loop_
_twin_individual_id
_twin_individual_mass_fraction_refined
_twin_individual_twin_matrix_11
_twin_individual_twin_matrix_12
_twin_individual_twin_matrix_13
_twin_individual_twin_matrix_21
_twin_individual_twin_matrix_22
_twin_individual_twin_matrix_23
_twin_individual_twin_matrix_31
_twin_individual_twin_matrix_32
_twin_individual_twin_matrix_33
? ? ? ? ? ? ? ? ? ? ?

loop_
_jana_atom_site_adp_c_label
_jana_atom_site_adp_c_type_symbol
_jana_atom_site_adp_c_111
_jana_atom_site_adp_c_112
_jana_atom_site_adp_c_113
_jana_atom_site_adp_c_122
_jana_atom_site_adp_c_123
_jana_atom_site_adp_c_133
_jana_atom_site_adp_c_222
_jana_atom_site_adp_c_223
_jana_atom_site_adp_c_233
_jana_atom_site_adp_c_333
? ? ? ? ? ? ? ? ? ? ? ?

loop_
_jana_atom_site_adp_d_label
_jana_atom_site_adp_d_type_symbol
_jana_atom_site_adp_d_1111
_jana_atom_site_adp_d_1112
_jana_atom_site_adp_d_1113
_jana_atom_site_adp_d_1122
_jana_atom_site_adp_d_1123
_jana_atom_site_adp_d_1133
_jana_atom_site_adp_d_1222
_jana_atom_site_adp_d_1223
_jana_atom_site_adp_d_1233
_jana_atom_site_adp_d_1333
_jana_atom_site_adp_d_2222
_jana_atom_site_adp_d_2223
_jana_atom_site_adp_d_2233
_jana_atom_site_adp_d_2333
_jana_atom_site_adp_d_3333
? ? ? ? ? ? ? ? ? ? ? ? ? ? ? ? ?

loop_
_jana_atom_site_adp_e_label
_jana_atom_site_adp_e_type_symbol
_jana_atom_site_adp_e_11111
_jana_atom_site_adp_e_11112
_jana_atom_site_adp_e_11113
_jana_atom_site_adp_e_11122
_jana_atom_site_adp_e_11123
_jana_atom_site_adp_e_11133
_jana_atom_site_adp_e_11222
_jana_atom_site_adp_e_11223
_jana_atom_site_adp_e_11233
_jana_atom_site_adp_e_11333
_jana_atom_site_adp_e_12222
_jana_atom_site_adp_e_12223
_jana_atom_site_adp_e_12233
_jana_atom_site_adp_e_12333
_jana_atom_site_adp_e_13333
_jana_atom_site_adp_e_22222
_jana_atom_site_adp_e_22223
_jana_atom_site_adp_e_22233
_jana_atom_site_adp_e_22333
_jana_atom_site_adp_e_23333
_jana_atom_site_adp_e_33333
? ? ? ? ? ? ? ? ? ? ? ? ? ? ? ? ? ? ? ? ? ? ?

loop_
_jana_atom_site_adp_f_label
_jana_atom_site_adp_f_type_symbol
_jana_atom_site_adp_f_111111
_jana_atom_site_adp_f_111112
_jana_atom_site_adp_f_111113
_jana_atom_site_adp_f_111122
_jana_atom_site_adp_f_111123
_jana_atom_site_adp_f_111133
_jana_atom_site_adp_f_111222
_jana_atom_site_adp_f_111223
_jana_atom_site_adp_f_111233
_jana_atom_site_adp_f_111333
_jana_atom_site_adp_f_112222
_jana_atom_site_adp_f_112223
_jana_atom_site_adp_f_112233
_jana_atom_site_adp_f_112333
_jana_atom_site_adp_f_113333
_jana_atom_site_adp_f_122222
_jana_atom_site_adp_f_122223
_jana_atom_site_adp_f_122233
_jana_atom_site_adp_f_122333
_jana_atom_site_adp_f_123333
_jana_atom_site_adp_f_133333
_jana_atom_site_adp_f_222222
_jana_atom_site_adp_f_222223
_jana_atom_site_adp_f_222233
_jana_atom_site_adp_f_222333
_jana_atom_site_adp_f_223333
_jana_atom_site_adp_f_233333
_jana_atom_site_adp_f_333333
? ? ? ? ? ? ? ? ? ? ? ? ? ? ? ? ? ? ? ? ? ? ? ? ? ? ? ? ? ?
